data_2004241
loop_
_publ_author_name
'Bullerwell, W. L.'
'MacGillivray, L. R.'
'Zaworotko, M. J.'
'Vaughan, K.'
'Wilman, D. E. V.'

_publ_section_title
;
 1-(<i>p</i>-Carbamoylphenyl)-3,3-dimethyltriazene, an Antitumour Agent
;
_journal_issue 12
_journal_name_full 'Acta Crystallographica Section C'
_journal_page_first 2624
_journal_page_last 2627
_journal_paper_doi 10.1107/S0108270195008419
_journal_volume 51
_journal_year 1995
_chemical_formula_sum 'C9 H12 N4 O'
_chemical_formula_weight 192.22
_space_group_IT_number 14
_symmetry_cell_setting monoclinic
_symmetry_space_group_name_Hall '-P 2yn'
_symmetry_space_group_name_H-M 'P 1 21/n 1'
_atom_type_scat_source IntTabIV
_cell_angle_alpha 90
_cell_angle_beta 110.20(2)
_cell_angle_gamma 90
_cell_formula_units_Z 4
_cell_length_a 7.9572(16)
_cell_length_b 15.7497(12)
_cell_length_c 8.5050(15)
_cell_measurement_reflns_used 24
_cell_measurement_temperature 290
_cell_measurement_theta_max 45
_cell_measurement_theta_min 2
_cell_volume 1000.3(3)
_diffrn_measurement_device 'Enraf-Nonius CAD-4/PC'
_diffrn_measurement_method \w/2\q
_diffrn_radiation_type MoK\a
_diffrn_radiation_wavelength 0.710939
_diffrn_reflns_av_R_equivalents 0.047
_diffrn_reflns_limit_h_max 8
_diffrn_reflns_limit_h_min -8
_diffrn_reflns_limit_k_max 16
_diffrn_reflns_limit_k_min 0
_diffrn_reflns_limit_l_max 9
_diffrn_reflns_limit_l_min 0
_diffrn_reflns_number 1405
_diffrn_reflns_theta_max 22.5
_diffrn_standards_decay_% .0
_diffrn_standards_interval_time 60
_diffrn_standards_number 3
_exptl_absorpt_coefficient_mu 0.08
_exptl_absorpt_correction_T_max 0.998
_exptl_absorpt_correction_T_min 0.851
_exptl_absorpt_correction_type 'empirical via \y scans (North, Phillips & Mathews, 1968)'
_exptl_crystal_colour yellow
_exptl_crystal_density_diffrn 1.28
_exptl_crystal_description needle
_exptl_crystal_size_max 0.30
_exptl_crystal_size_mid 0.20
_exptl_crystal_size_min 0.10
_refine_diff_density_max 0.21
_refine_diff_density_min -0.22
_refine_ls_extinction_method none
_refine_ls_goodness_of_fit_obs 3.43
_refine_ls_hydrogen_treatment 'H-atom parameters obtained from difference map and not refined'
_refine_ls_number_parameters 127
_refine_ls_number_reflns 706
_refine_ls_R_factor_obs 0.061
_refine_ls_shift/esd_max 0.000
_refine_ls_structure_factor_coef Fsqd
_refine_ls_weighting_details 'w = 1/[\s^2^(F) + kF^2^]'
_refine_ls_weighting_scheme calc
_refine_ls_wR_factor_obs 0.050
_reflns_number_observed 706
_reflns_number_total 1307
_reflns_observed_criterion I>2.5\s(I)
_cod_data_source_file fg1045.cif
_cod_data_source_block fg1045a
_cod_depositor_comments
;
 Adding the _atom_site_type_symbol data item.

 Antanas Vaitkus,
 2017-01-19

The following automatic conversions were performed:

'_refine_ls_weighting_scheme' value 'w = 1/[\s^2^(F) + kF^2^]' was
changed to 'calc'. New tag '_refine_ls_weighting_details' was
created. The value of the new tag was set to 'w = 1/[\s^2^(F) +
kF^2^]'.

Automatic conversion script
Id: cif_fix_values 3143 2015-03-26 13:38:13Z robertas 
;
_cod_original_sg_symbol_H-M 'P 21/n'
_cod_database_code 2004241

loop_
_symmetry_equiv_pos_as_xyz
x,y,z
1/2+x,1/2-y,1/2+z
-x,-y,-z
1/2-x,1/2+y,1/2-z

loop_
_atom_site_label
_atom_site_type_symbol
_atom_site_fract_x
_atom_site_fract_y
_atom_site_fract_z
_atom_site_B_iso_or_equiv
O O .5649(5) .1874(3) .9878(5) 5.0(3)
N1 N .7836(6) .2628(3) 1.1743(6) 4.3(3)
N2 N .7359(7) -.0834(3) 1.5767(7) 4.1(3)
N3 N .8149(7) -.0679(3) 1.7329(7) 4.8(3)
N4 N .8235(7) -0.1328(3) 1.8319(7) 5.1(4)
C1 C .7012(8) .1236(4) 1.2536(7) 3.4(3)
C2 C .5933(8) .0532(4) 1.2050(7) 4.0(4)
C3 C .6072(8) -.0146(4) 1.3125(8) 4.4(4)
C4 C .7307(8) -.0103(4) 1.4747(7) 3.4(4)
C5 C .8394(8) .0600(4) 1.5266(7) 3.7(4)
C6 C .8278(8) .1267(4) 1.4177(7) 3.9(4)
C7 C .6789(8) .1936(4) 1.1287(8) 3.9(4)
C8 C .9029(10) -0.1171(4) 2.0130(9) 7.2(5)
C9 C .7426(9) -0.2156(4) 1.7716(8) 5.7(4)
HN1A H .896 .258 1.295 7.9
HN1B H .795 .316 1.093 7.9
H2 H .485 .051 1.077 4.5
H3 H .523 -0.072 1.271 4.8
H5 H .940 .063 1.656 4.5
H6 H .919 .183 1.456 4.5
H8A H .902 -0.050 2.035 7.9
H8B H .899 -0.180 2.065 7.9
H8C H 1.039 -0.122 2.015 7.9
H9A H .761 -0.253 1.883 7.9
H9B H .786 -0.224 1.665 7.9
H9C H .602 -0.200 1.719 7.9

loop_
_geom_angle_atom_site_label_1
_geom_angle_atom_site_label_2
_geom_angle_atom_site_label_3
_geom_angle_site_symmetry_3
_geom_angle
_geom_angle_publ_flag
N3 N2 C4 . 112.1(5) yes
N2 N3 N4 . 114.6(5) yes
N3 N4 C8 . 116.7(5) yes
N3 N4 C9 . 123.4(5) yes
C8 N4 C9 . 119.6(5) yes
C2 C1 C6 . 118.9(5) yes
C2 C1 C7 . 118.1(5) yes
C6 C1 C7 . 123.0(6) yes
C1 C2 C3 . 121.6(5) yes
N1 HN1A O 2 149.5 no
C2 C3 C4 . 119.0(6) yes
N2 C4 C3 . 115.1(6) yes
N2 C4 C5 . 124.5(5) yes
C3 C4 C5 . 120.4(6) yes
C4 C5 C6 . 120.3(5) yes
C1 C6 C5 . 119.8(5) yes
O C7 N1 . 121.3(6) yes
O C7 C1 . 120.0(6) yes
N1 C7 C1 . 118.8(5) yes

loop_
_geom_bond_atom_site_label_1
_geom_bond_atom_site_label_2
_geom_bond_site_symmetry_2
_geom_bond_distance
_geom_bond_publ_flag
O C7 . 1.232(7) yes
N1 C7 . 1.345(8) yes
N2 N3 . 1.282(8) yes
N2 C4 . 1.433(8) yes
N3 N4 . 1.312(8) yes
N4 C8 . 1.470(9) yes
N4 C9 . 1.466(8) yes
N1 O 2 2.935(6) no
C1 C2 . 1.376(9) yes
C1 C6 . 1.412(8) yes
C1 C7 . 1.498(8) yes
C2 C3 . 1.385(9) yes
C3 C4 . 1.392(8) yes
C4 C5 . 1.380(9) yes
C5 C6 . 1.383(9) yes
HN1A O 2 1.927 no
